data_2100217
loop_
_publ_author_name
'Bertolasi, Valerio'
'Ferretti, Valeria'
'Pretto, Loretta'
'Fantin, Giancarlo'
'Fogagnolo, Marco'
'Bortolini, Olga'

_publ_section_title
;
 Hydrogen-bonded aggregations of oxo-cholic acids
;
_journal_issue 3
_journal_name_full 'Acta Crystallographica Section B'
_journal_page_first 346
_journal_page_last 356
_journal_paper_doi 10.1107/S0108768105011304
_journal_volume 61
_journal_year 2005
_chemical_formula_moiety 'C24 H34 O5'
_chemical_formula_sum 'C24 H34 O5'
_chemical_formula_weight 402.51
_chemical_name_systematic
;
 ?
;
_space_group_IT_number 4
_symmetry_cell_setting monoclinic
_symmetry_space_group_name_Hall 'P 2yb'
_symmetry_space_group_name_H-M 'P 1 21 1'
_atom_sites_solution_hydrogens difmap
_atom_sites_solution_primary direct
_atom_sites_solution_secondary difmap
_audit_creation_method SHELXL-97
_cell_angle_alpha 90.00
_cell_angle_beta 101.1380(10)
_cell_angle_gamma 90.00
_cell_formula_units_Z 2
_cell_length_a 12.0863(3)
_cell_length_b 6.8301(2)
_cell_length_c 13.1153(4)
_cell_measurement_reflns_used 3134
_cell_measurement_temperature 295
_cell_measurement_theta_max 30.0
_cell_measurement_theta_min 3.2
_cell_volume 1062.28(5)
_computing_cell_refinement 'Denzo SMN (Otwinowski & Minor, 1997)'
_computing_data_collection 'Kappa-CCD server software (Nonius, 1997)'
_computing_data_reduction 'Denzo SMN (Otwinowski & Minor, 1997)'
_computing_molecular_graphics 'ORTEP III (Burnett & Johnson, 1996)'
_computing_publication_material
;
SHELXL-97 (Sheldrick, 1997), PARST (Nardelli, 1995), PLATON (Spek, 1999)
;
_computing_structure_refinement 'SHELXL-97 (Sheldrick, 1997)'
_computing_structure_solution 'SIR97 (Altomare et al., 1999)'
_diffrn_ambient_temperature 295
_diffrn_measured_fraction_theta_full 0.991
_diffrn_measured_fraction_theta_max 0.991
_diffrn_measurement_device_type 'Nonius Kappa CCD'
_diffrn_measurement_method '\f scans and \w scans'
_diffrn_radiation_monochromator graphite
_diffrn_radiation_source 'fine-focus sealed tube'
_diffrn_radiation_type MoK\a
_diffrn_radiation_wavelength 0.71070
_diffrn_reflns_av_R_equivalents 0.0300
_diffrn_reflns_av_sigmaI/netI 0.0347
_diffrn_reflns_limit_h_max 17
_diffrn_reflns_limit_h_min -17
_diffrn_reflns_limit_k_max 8
_diffrn_reflns_limit_k_min -9
_diffrn_reflns_limit_l_max 18
_diffrn_reflns_limit_l_min -18
_diffrn_reflns_number 16592
_diffrn_reflns_theta_full 30.05
_diffrn_reflns_theta_max 30.0
_diffrn_reflns_theta_min 3.2
_exptl_absorpt_coefficient_mu 0.087
_exptl_absorpt_correction_type none
_exptl_crystal_colour colourless
_exptl_crystal_density_diffrn 1.258
_exptl_crystal_density_method 'not measured'
_exptl_crystal_description Prism
_exptl_crystal_F_000 436
_exptl_crystal_size_max 0.40
_exptl_crystal_size_mid 0.26
_exptl_crystal_size_min 0.12
_refine_diff_density_max 0.201
_refine_diff_density_min -0.151
_refine_ls_abs_structure_details 'Flack H D (1983), Acta Cryst. A39, 876-881'
_refine_ls_abs_structure_Flack -0.3(12)
_refine_ls_extinction_method none
_refine_ls_goodness_of_fit_ref 1.049
_refine_ls_hydrogen_treatment refall
_refine_ls_matrix_type full
_refine_ls_number_parameters 397
_refine_ls_number_reflns 3336
_refine_ls_number_restraints 0
_refine_ls_restrained_S_all 1.049
_refine_ls_R_factor_all 0.0553
_refine_ls_R_factor_gt 0.0375
_refine_ls_shift/su_max 0.008
_refine_ls_shift/su_mean 0.000
_refine_ls_structure_factor_coef Fsqd
_refine_ls_weighting_details 'calc w=1/[\s^2^(Fo^2^)+(0.0503P)^2^+0.0934P] where P=(Fo^2^+2Fc^2^)/3'
_refine_ls_weighting_scheme calc
_refine_ls_wR_factor_gt 0.0905
_refine_ls_wR_factor_ref 0.1006
_reflns_number_gt 2638
_reflns_number_total 3336
_reflns_threshold_expression I>2sigma(I)
_cod_data_source_file sn5016.cif
_cod_data_source_block (V)
_cod_depositor_comments
;
The following automatic conversions were performed:
'_symmetry_cell_setting' value 'Monoclinic' changed to 'monoclinic'
according to '/home/saulius/struct/CIF-dictionaries/cif_core.dic'
dictionary named 'cif_core.dic' version 2.4.1 from 2010-06-29.

Automatic conversion script
Id: cif_fix_enum 1527 2010-12-29 10:47:43Z saulius 

The following automatic conversions were performed:

'_symmetry_cell_setting' value 'Monoclinic' changed to 'monoclinic'
according to /home/saulius/struct/CIF-dictionaries/cif_core.dic
dictionary named 'cif_core.dic' version 2.4.1 from 2010-06-29.

Automatic conversion script
Id: cif_fix_values 1715 2011-07-08 13:25:40Z adriana 
;
_cod_original_sg_symbol_H-M 'P 21'
_cod_database_code 2100217

loop_
_symmetry_equiv_pos_as_xyz
'x, y, z'
'-x, y+1/2, -z'

loop_
_atom_site_label
_atom_site_fract_x
_atom_site_fract_y
_atom_site_fract_z
_atom_site_U_iso_or_equiv
_atom_site_adp_type
_atom_site_calc_flag
_atom_site_refinement_flags
_atom_site_occupancy
_atom_site_disorder_assembly
_atom_site_disorder_group
_atom_site_type_symbol
C1 0.7791(2) 0.2135 -0.21461(16) 0.0480(5) Uani d . 1 . . C
C2 0.6780(3) 0.0819(5) -0.25541(19) 0.0615(6) Uani d . 1 . . C
C3 0.5747(2) 0.2011(6) -0.29198(17) 0.0592(6) Uani d . 1 . . C
C4 0.55089(18) 0.3568(5) -0.21917(17) 0.0512(5) Uani d . 1 . . C
C5 0.65509(15) 0.4809(5) -0.17219(14) 0.0369(4) Uani d . 1 . . C
C6 0.62475(18) 0.6189(5) -0.08946(15) 0.0421(4) Uani d . 1 . . C
C7 0.61213(15) 0.5102(5) 0.00811(14) 0.0350(4) Uani d . 1 . . C
C8 0.71572(14) 0.3918(4) 0.05512(12) 0.0291(3) Uani d . 1 . . C
C9 0.74277(14) 0.2477(4) -0.02885(12) 0.0282(3) Uani d . 1 . . C
C10 0.76095(14) 0.3563(5) -0.12841(13) 0.0323(3) Uani d . 1 . . C
C11 0.84169(17) 0.1103(5) 0.01662(14) 0.0372(4) Uani d . 1 . . C
C12 0.82841(15) 0.0220(5) 0.11927(13) 0.0324(3) Uani d . 1 . . C
C13 0.81672(14) 0.1707(4) 0.20229(12) 0.0296(3) Uani d . 1 . . C
C14 0.70515(14) 0.2804(4) 0.15335(12) 0.0300(3) Uani d . 1 . . C
C15 0.6758(2) 0.3922(5) 0.24512(16) 0.0441(5) Uani d . 1 . . C
C16 0.7183(2) 0.2608(5) 0.34017(16) 0.0492(5) Uani d . 1 . . C
C17 0.78585(16) 0.0899(5) 0.30341(13) 0.0344(4) Uani d . 1 . . C
C18 0.91875(17) 0.3092(5) 0.22586(16) 0.0403(4) Uani d . 1 . . C
C19 0.86450(17) 0.4908(5) -0.10589(18) 0.0466(5) Uani d . 1 . . C
C20 0.88291(17) 0.0198(5) 0.39006(14) 0.0408(4) Uani d . 1 . . C
C21 0.9561(2) -0.1404(6) 0.3549(2) 0.0571(6) Uani d . 1 . . C
C22 0.8394(2) -0.0476(5) 0.48764(16) 0.0488(5) Uani d . 1 . . C
C23 0.7519(3) -0.2074(6) 0.46712(18) 0.0695(9) Uani d . 1 . . C
C24 0.7356(2) -0.3162(5) 0.56145(15) 0.0490(5) Uani d . 1 . . C
O25 0.51246(19) 0.1696(6) -0.37494(14) 0.0955(8) Uani d . 1 . . O
O26 0.81794(15) -0.1530(4) 0.12880(12) 0.0530(4) Uani d . 1 . . O
O27 0.80454(15) -0.3320(5) 0.63925(13) 0.0749(6) Uani d . 1 . . O
O28 0.63630(17) -0.4032(6) 0.55638(14) 0.0843(7) Uani d . 1 . . O
O29 0.52567(12) 0.5113(4) 0.04174(12) 0.0543(4) Uani d . 1 . . O
H1A 0.847(2) 0.133(5) -0.190(2) 0.058(7) Uiso d . 1 . . H
H1B 0.791(2) 0.292(4) -0.2795(19) 0.051(7) Uiso d . 1 . . H
H2A 0.669(3) -0.008(6) -0.198(3) 0.097(11) Uiso d . 1 . . H
H2B 0.701(2) -0.020(5) -0.311(2) 0.077(9) Uiso d . 1 . . H
H4A 0.486(3) 0.443(5) -0.255(2) 0.078(9) Uiso d . 1 . . H
H4B 0.517(2) 0.287(4) -0.160(2) 0.059(7) Uiso d . 1 . . H
H5 0.674(2) 0.565(4) -0.228(2) 0.052(7) Uiso d . 1 . . H
H6A 0.687(2) 0.714(4) -0.0687(18) 0.051(7) Uiso d . 1 . . H
H6B 0.555(2) 0.686(4) -0.1161(18) 0.051(7) Uiso d . 1 . . H
H8 0.7743(18) 0.487(4) 0.0726(17) 0.041(6) Uiso d . 1 . . H
H9 0.6744(16) 0.162(3) -0.0447(14) 0.027(5) Uiso d . 1 . . H
H11A 0.844(2) -0.002(5) -0.031(2) 0.067(8) Uiso d . 1 . . H
H11B 0.915(2) 0.185(4) 0.0287(18) 0.055(7) Uiso d . 1 . . H
H14 0.6462(17) 0.180(4) 0.1316(16) 0.038(5) Uiso d . 1 . . H
H15A 0.712(2) 0.517(5) 0.251(2) 0.061(8) Uiso d . 1 . . H
H15B 0.600(3) 0.422(5) 0.235(2) 0.069(8) Uiso d . 1 . . H
H16A 0.766(3) 0.336(5) 0.395(2) 0.072(9) Uiso d . 1 . . H
H16B 0.654(3) 0.211(5) 0.375(2) 0.074(9) Uiso d . 1 . . H
H17 0.7377(18) -0.017(4) 0.2845(17) 0.037(5) Uiso d . 1 . . H
H18A 0.989(2) 0.238(5) 0.2595(19) 0.055(7) Uiso d . 1 . . H
H18B 0.907(2) 0.405(4) 0.274(2) 0.058(7) Uiso d . 1 . . H
H18C 0.932(2) 0.374(5) 0.168(2) 0.059(7) Uiso d . 1 . . H
H19A 0.868(2) 0.562(5) -0.166(2) 0.066(8) Uiso d . 1 . . H
H19B 0.866(2) 0.593(5) -0.043(2) 0.063(7) Uiso d . 1 . . H
H19C 0.936(2) 0.412(5) -0.089(2) 0.063(8) Uiso d . 1 . . H
H20 0.932(2) 0.131(4) 0.4136(18) 0.049(6) Uiso d . 1 . . H
H21A 0.903(3) -0.250(7) 0.335(3) 0.102(12) Uiso d . 1 . . H
H21B 0.993(3) -0.086(5) 0.297(3) 0.079(9) Uiso d . 1 . . H
H21C 1.015(3) -0.173(7) 0.411(3) 0.097(11) Uiso d . 1 . . H
H22A 0.906(2) -0.096(4) 0.542(2) 0.059(7) Uiso d . 1 . . H
H22B 0.809(2) 0.055(5) 0.515(2) 0.058(8) Uiso d . 1 . . H
H23A 0.776(5) -0.310(10) 0.417(4) 0.16(2) Uiso d . 1 . . H
H23B 0.688(3) -0.185(8) 0.425(3) 0.109(14) Uiso d . 1 . . H
H28 0.597(3) -0.388(7) 0.495(3) 0.098(11) Uiso d . 1 . . H

loop_
_atom_site_aniso_label
_atom_site_aniso_U_11
_atom_site_aniso_U_22
_atom_site_aniso_U_33
_atom_site_aniso_U_12
_atom_site_aniso_U_13
_atom_site_aniso_U_23
C1 0.0540(12) 0.0582(13) 0.0341(9) 0.0068(11) 0.0137(9) 0.0010(9)
C2 0.0892(19) 0.0546(13) 0.0405(11) -0.0082(13) 0.0116(12) -0.0090(11)
C3 0.0635(14) 0.0680(16) 0.0411(11) -0.0251(13) -0.0026(10) 0.0044(11)
C4 0.0343(10) 0.0683(15) 0.0462(11) -0.0047(10) -0.0044(8) 0.0129(11)
C5 0.0337(9) 0.0437(10) 0.0328(9) 0.0003(8) 0.0048(7) 0.0119(8)
C6 0.0421(10) 0.0391(10) 0.0446(10) 0.0099(9) 0.0075(8) 0.0146(9)
C7 0.0375(9) 0.0314(8) 0.0368(8) 0.0080(7) 0.0087(7) 0.0055(7)
C8 0.0306(8) 0.0266(7) 0.0297(8) 0.0023(6) 0.0048(6) 0.0023(6)
C9 0.0271(8) 0.0307(7) 0.0264(7) 0.0015(6) 0.0045(6) 0.0027(6)
C10 0.0277(8) 0.0386(9) 0.0304(8) -0.0015(7) 0.0055(6) 0.0060(7)
C11 0.0413(10) 0.0396(9) 0.0314(8) 0.0126(8) 0.0089(7) 0.0046(8)
C12 0.0340(9) 0.0309(8) 0.0307(8) 0.0054(7) 0.0019(6) 0.0005(7)
C13 0.0320(8) 0.0286(7) 0.0265(7) 0.0018(6) 0.0012(6) 0.0020(6)
C14 0.0318(8) 0.0301(8) 0.0286(7) 0.0035(7) 0.0069(6) 0.0025(6)
C15 0.0567(13) 0.0421(11) 0.0355(9) 0.0162(10) 0.0139(9) 0.0008(8)
C16 0.0667(14) 0.0503(12) 0.0325(9) 0.0144(11) 0.0141(9) 0.0025(9)
C17 0.0415(9) 0.0334(8) 0.0272(7) -0.0015(8) 0.0036(7) 0.0022(7)
C18 0.0400(10) 0.0383(10) 0.0396(10) -0.0061(8) 0.0001(8) 0.0036(8)
C19 0.0345(10) 0.0565(13) 0.0488(11) -0.0097(9) 0.0079(8) 0.0128(10)
C20 0.0482(11) 0.0392(9) 0.0306(9) -0.0046(9) -0.0033(8) 0.0039(8)
C21 0.0566(14) 0.0618(15) 0.0498(13) 0.0174(12) 0.0021(11) 0.0143(11)
C22 0.0681(14) 0.0447(11) 0.0299(9) -0.0083(10) -0.0002(9) 0.0040(8)
C23 0.097(2) 0.0736(19) 0.0331(11) -0.0384(16) -0.0005(12) 0.0123(11)
C24 0.0598(13) 0.0516(11) 0.0353(9) -0.0016(10) 0.0081(9) 0.0104(9)
O25 0.0957(15) 0.127(2) 0.0502(10) -0.0371(15) -0.0195(10) -0.0068(12)
O26 0.0842(11) 0.0295(7) 0.0438(8) 0.0029(7) 0.0083(7) -0.0007(6)
O27 0.0646(10) 0.1038(16) 0.0502(9) -0.0076(11) -0.0041(8) 0.0376(10)
O28 0.0712(12) 0.127(2) 0.0493(10) -0.0294(13) -0.0013(9) 0.0360(12)
O29 0.0428(8) 0.0616(9) 0.0626(9) 0.0185(7) 0.0205(7) 0.0207(8)

loop_
_atom_type_symbol
_atom_type_description
_atom_type_scat_dispersion_real
_atom_type_scat_dispersion_imag
_atom_type_scat_source
C C 0.0033 0.0016 'International Tables Vol C Tables 4.2.6.8 and 6.1.1.4'
H H 0.0000 0.0000 'International Tables Vol C Tables 4.2.6.8 and 6.1.1.4'
O O 0.0106 0.0060 'International Tables Vol C Tables 4.2.6.8 and 6.1.1.4'

loop_
_geom_angle_atom_site_label_1
_geom_angle_atom_site_label_2
_geom_angle_atom_site_label_3
_geom_angle
C2 C1 C10 114.30(17)
C2 C1 H1A 110.3(17)
C10 C1 H1A 109.4(16)
C2 C1 H1B 104.3(14)
C10 C1 H1B 109.8(14)
H1A C1 H1B 108.5(19)
C3 C2 C1 110.8(2)
C3 C2 H2A 112(2)
C1 C2 H2A 107(2)
C3 C2 H2B 116.0(16)
C1 C2 H2B 108.9(16)
H2A C2 H2B 101(3)
O25 C3 C2 121.7(3)
O25 C3 C4 122.4(3)
C2 C3 C4 115.83(19)
C3 C4 C5 113.77(18)
C3 C4 H4A 109.9(18)
C5 C4 H4A 111.0(19)
C3 C4 H4B 107.6(15)
C5 C4 H4B 110.7(14)
H4A C4 H4B 103(2)
C6 C5 C4 109.37(16)
C6 C5 C10 111.59(15)
C4 C5 C10 113.42(17)
C6 C5 H5 106.5(15)
C4 C5 H5 108.2(15)
C10 C5 H5 107.5(14)
C7 C6 C5 111.94(16)
C7 C6 H6A 106.5(14)
C5 C6 H6A 108.8(14)
C7 C6 H6B 108.5(14)
C5 C6 H6B 110.3(14)
H6A C6 H6B 111(2)
O29 C7 C6 122.72(16)
O29 C7 C8 123.91(16)
C6 C7 C8 113.28(14)
C7 C8 C14 114.37(13)
C7 C8 C9 108.59(13)
C14 C8 C9 110.22(13)
C7 C8 H8 104.4(14)
C14 C8 H8 108.4(13)
C9 C8 H8 110.7(13)
C11 C9 C10 112.92(13)
C11 C9 C8 111.28(13)
C10 C9 C8 112.04(14)
C11 C9 H9 105.8(12)
C10 C9 H9 110.5(11)
C8 C9 H9 103.7(11)
C19 C10 C1 107.09(16)
C19 C10 C5 109.06(16)
C1 C10 C5 107.45(15)
C19 C10 C9 111.50(15)
C1 C10 C9 112.19(16)
C5 C10 C9 109.42(13)
C12 C11 C9 112.24(14)
C12 C11 H11A 105.7(18)
C9 C11 H11A 109.9(17)
C12 C11 H11B 107.7(14)
C9 C11 H11B 110.2(16)
H11A C11 H11B 111(2)
O26 C12 C11 121.13(17)
O26 C12 C13 124.15(17)
C11 C12 C13 114.39(15)
C12 C13 C18 111.98(15)
C12 C13 C17 116.61(14)
C18 C13 C17 111.36(14)
C12 C13 C14 102.61(12)
C18 C13 C14 112.43(14)
C17 C13 C14 101.00(13)
C8 C14 C15 119.23(14)
C8 C14 C13 112.28(13)
C15 C14 C13 103.23(14)
C8 C14 H14 106.0(12)
C15 C14 H14 108.1(12)
C13 C14 H14 107.6(13)
C14 C15 C16 104.79(15)
C14 C15 H15A 110.1(17)
C16 C15 H15A 112.2(17)
C14 C15 H15B 111.9(19)
C16 C15 H15B 114.4(18)
H15A C15 H15B 104(3)
C15 C16 C17 107.41(15)
C15 C16 H16A 110(2)
C17 C16 H16A 110(2)
C15 C16 H16B 112.7(18)
C17 C16 H16B 112.1(19)
H16A C16 H16B 104(2)
C20 C17 C13 117.84(15)
C20 C17 C16 112.02(16)
C13 C17 C16 103.06(15)
C20 C17 H17 107.4(14)
C13 C17 H17 107.0(13)
C16 C17 H17 109.3(13)
C13 C18 H18A 111.6(17)
C13 C18 H18B 110.2(16)
H18A C18 H18B 105(2)
C13 C18 H18C 112.7(18)
H18A C18 H18C 110(2)
H18B C18 H18C 107(2)
C10 C19 H19A 108.1(18)
C10 C19 H19B 115.1(14)
H19A C19 H19B 108(2)
C10 C19 H19C 111.1(17)
H19A C19 H19C 107(2)
H19B C19 H19C 107(2)
C21 C20 C17 113.62(17)
C21 C20 C22 110.19(19)
C17 C20 C22 111.74(17)
C21 C20 H20 107.3(14)
C17 C20 H20 108.7(15)
C22 C20 H20 104.8(13)
C20 C21 H21A 104(2)
C20 C21 H21B 108.8(19)
H21A C21 H21B 116(3)
C20 C21 H21C 109(2)
H21A C21 H21C 112(3)
H21B C21 H21C 107(3)
C23 C22 C20 114.04(18)
C23 C22 H22A 108.7(17)
C20 C22 H22A 108.8(14)
C23 C22 H22B 107.9(18)
C20 C22 H22B 109.5(18)
H22A C22 H22B 108(2)
C24 C23 C22 114.5(2)
C24 C23 H23A 107(3)
C22 C23 H23A 109(3)
C24 C23 H23B 111(3)
C22 C23 H23B 119(3)
H23A C23 H23B 93(4)
O27 C24 O28 118.6(2)
O27 C24 C23 125.0(2)
O28 C24 C23 116.4(2)
C24 O28 H28 109(3)

loop_
_geom_bond_atom_site_label_1
_geom_bond_atom_site_label_2
_geom_bond_site_symmetry_2
_geom_bond_distance
_geom_bond_publ_flag
C1 C2 . 1.528(4) ?
C1 C10 . 1.541(3) ?
C1 H1A . 0.99(3) ?
C1 H1B . 1.04(2) ?
C2 C3 . 1.490(4) ?
C2 H2A . 1.00(4) ?
C2 H2B . 1.09(3) ?
C3 O25 . 1.216(3) ?
C3 C4 . 1.494(4) ?
C4 C5 . 1.544(3) ?
C4 H4A . 1.02(3) ?
C4 H4B . 1.06(3) ?
C5 C6 . 1.534(3) ?
C5 C10 . 1.551(2) ?
C5 H5 . 0.99(3) ?
C6 C7 . 1.512(2) ?
C6 H6A . 0.99(3) ?
C6 H6B . 0.96(3) ?
C7 O29 . 1.210(2) ?
C7 C8 . 1.518(2) ?
C8 C14 . 1.523(2) ?
C8 C9 . 1.558(2) ?
C8 H8 . 0.96(2) ?
C9 C11 . 1.546(2) ?
C9 C10 . 1.554(2) ?
C9 H9 . 1.00(2) ?
C10 C19 . 1.535(3) ?
C11 C12 . 1.512(2) ?
C11 H11A . 0.99(3) ?
C11 H11B . 1.01(3) ?
C12 O26 . 1.211(2) ?
C12 C13 . 1.516(2) ?
C13 C18 . 1.537(2) ?
C13 C17 . 1.547(2) ?
C13 C14 . 1.568(2) ?
C14 C15 . 1.524(2) ?
C14 H14 . 0.99(2) ?
C15 C16 . 1.541(3) ?
C15 H15A . 0.95(3) ?
C15 H15B . 0.93(3) ?
C16 C17 . 1.554(3) ?
C16 H16A . 0.98(3) ?
C16 H16B . 1.03(3) ?
C17 C20 . 1.543(2) ?
C17 H17 . 0.94(3) ?
C18 H18A . 1.00(3) ?
C18 H18B . 0.94(3) ?
C18 H18C . 0.92(3) ?
C19 H19A . 0.93(3) ?
C19 H19B . 1.08(3) ?
C19 H19C . 1.01(3) ?
C20 C21 . 1.533(3) ?
C20 C22 . 1.545(3) ?
C20 H20 . 0.98(3) ?
C21 H21A . 0.99(4) ?
C21 H21B . 1.02(3) ?
C21 H21C . 0.95(4) ?
C22 C23 . 1.507(3) ?
C22 H22A . 1.02(3) ?
C22 H22B . 0.90(3) ?
C23 C24 . 1.489(3) ?
C23 H23A . 1.04(6) ?
C23 H23B . 0.88(4) ?
C24 O27 . 1.191(3) ?
C24 O28 . 1.329(3) ?
O28 H28 . 0.86(4) ?

loop_
_cod_related_entry_id
_cod_related_entry_database
_cod_related_entry_code
1 ChemSpider 6422
